data_7221741
loop_
_publ_author_name
'Zhao, Jun'
'Liu, Bo'
'Wu, Ya-Pan'
'Bai, Liang'
'Zhang, Jian'
'Li, Dong-Sheng'

_publ_section_title
;
 [Co(H2O)6]2+and H3O+encapsulated in a unique 3D anionic Co(ii) framework
 with hydrophilic hexagonal and circular channels
;
_journal_issue 37
_journal_name_full CrystEngComm
_journal_page_first 7034
_journal_paper_doi 10.1039/C5CE01028D
_journal_volume 17
_journal_year 2015
_chemical_formula_sum 'C51 H43 Co7 O43.5'
_chemical_formula_weight 1764.36
_chemical_name_systematic
; 
 ? 
;
_space_group_IT_number 159
_symmetry_cell_setting trigonal
_symmetry_space_group_name_Hall 'P 3 -2c'
_symmetry_space_group_name_H-M 'P 3 1 c'
_atom_sites_solution_hydrogens geom
_atom_sites_solution_primary direct
_atom_sites_solution_secondary difmap
_audit_creation_method SHELXL-97
_audit_update_record
;
2015-08-04 deposited with the CCDC.
2015-08-07 downloaded from the CCDC.
;
_cell_angle_alpha 90.00
_cell_angle_beta 90.00
_cell_angle_gamma 120.00
_cell_formula_units_Z 2
_cell_length_a 16.2712(4)
_cell_length_b 16.2712(4)
_cell_length_c 17.2772(8)
_cell_measurement_temperature 296(2)
_cell_volume 3961.3(2)
_computing_structure_refinement 'SHELXL-97 (Sheldrick, 1997)'
_computing_structure_solution 'SHELXS-97 (Sheldrick, 1990)'
_diffrn_ambient_temperature 296(2)
_diffrn_measured_fraction_theta_full 0.999
_diffrn_measured_fraction_theta_max 0.999
_diffrn_measurement_device_type 'Rigaku Mercury375R'
_diffrn_radiation_monochromator graphite
_diffrn_radiation_source 'fine-focus sealed tube'
_diffrn_radiation_type MoK\a
_diffrn_radiation_wavelength 0.71073
_diffrn_reflns_av_R_equivalents 0.0413
_diffrn_reflns_av_sigmaI/netI 0.0224
_diffrn_reflns_limit_h_max 19
_diffrn_reflns_limit_h_min -19
_diffrn_reflns_limit_k_max 19
_diffrn_reflns_limit_k_min -19
_diffrn_reflns_limit_l_max 20
_diffrn_reflns_limit_l_min -20
_diffrn_reflns_number 33657
_diffrn_reflns_theta_full 25.05
_diffrn_reflns_theta_max 25.05
_diffrn_reflns_theta_min 1.86
_exptl_absorpt_coefficient_mu 1.520
_exptl_absorpt_correction_T_max 0.7931
_exptl_absorpt_correction_T_min 0.7611
_exptl_absorpt_correction_type multi-scan
_exptl_crystal_colour red
_exptl_crystal_density_diffrn 1.479
_exptl_crystal_density_method 'not measured'
_exptl_crystal_description prism
_exptl_crystal_F_000 1772
_exptl_crystal_size_max 0.19
_exptl_crystal_size_mid 0.18
_exptl_crystal_size_min 0.16
_refine_diff_density_max 1.762
_refine_diff_density_min -0.700
_refine_diff_density_rms 0.229
_refine_ls_abs_structure_details 'Flack H D (1983), Acta Cryst. A39, 876-881'
_refine_ls_abs_structure_Flack 0.02(2)
_refine_ls_extinction_method none
_refine_ls_goodness_of_fit_ref 1.049
_refine_ls_hydrogen_treatment mixed
_refine_ls_matrix_type full
_refine_ls_number_parameters 307
_refine_ls_number_reflns 4681
_refine_ls_number_restraints 1
_refine_ls_restrained_S_all 1.048
_refine_ls_R_factor_all 0.0538
_refine_ls_R_factor_gt 0.0534
_refine_ls_shift/su_max 0.001
_refine_ls_shift/su_mean 0.000
_refine_ls_structure_factor_coef Fsqd
_refine_ls_weighting_details 'calc w=1/[\s^2^(Fo^2^)+(0.1194P)^2^+8.3022P] where P=(Fo^2^+2Fc^2^)/3'
_refine_ls_weighting_scheme calc
_refine_ls_wR_factor_gt 0.1566
_refine_ls_wR_factor_ref 0.1572
_reflns_number_gt 4633
_reflns_number_total 4681
_reflns_threshold_expression >2sigma(I)
_cod_data_source_file c5ce01028d2.cif
_cod_data_source_block w
_cod_depositor_comments
;
The following automatic conversions were performed:

'_symmetry_cell_setting' value 'Trigonal' changed to 'trigonal'
according to
/usr/data/users/saulius/crontab/automatic-downloads/rss-feeds/RSC/lib/dictionaries/cif_core.dic
dictionary named 'cif_core.dic' version 2.4.2 from 2011-04-26.

Automatic conversion script
Id: cif_fix_values 3271 2015-04-21 07:52:19Z andrius 

 Adding full bibliography for 7221741.cif.
;
_cod_original_sg_symbol_H-M P31c
_cod_original_formula_sum 'C51 H43 Co7 O43.50'
_cod_database_code 7221741

loop_
_symmetry_equiv_pos_as_xyz
'x, y, z'
'-y, x-y, z'
'-x+y, -x, z'
'y, x, z+1/2'
'x-y, -y, z+1/2'
'-x, -x+y, z+1/2'

loop_
_atom_site_label
_atom_site_type_symbol
_atom_site_fract_x
_atom_site_fract_y
_atom_site_fract_z
_atom_site_U_iso_or_equiv
_atom_site_adp_type
_atom_site_occupancy
_atom_site_symmetry_multiplicity
_atom_site_calc_flag
_atom_site_refinement_flags
Co1 Co 0.94408(5) 0.59801(5) 0.79344(4) 0.0185(2) Uani 1 1 d .
Co2 Co 0.96506(5) 0.72431(5) 0.95064(4) 0.0196(2) Uani 1 1 d .
Co3 Co 0.6667 0.3333 0.67580(8) 0.0259(3) Uani 1 3 d S
O1 O 0.8289(3) 0.6123(3) 0.7768(3) 0.0272(9) Uani 1 1 d .
O2 O 0.8763(3) 0.7269(3) 0.8637(3) 0.0329(10) Uani 1 1 d .
O3 O 0.7204(4) 0.9187(3) 0.8831(3) 0.0347(11) Uani 1 1 d .
O4 O 0.6723(4) 0.9463(3) 0.7703(3) 0.0352(11) Uani 1 1 d .
O5 O 0.7450(4) 0.8024(4) 0.5484(4) 0.0479(14) Uani 1 1 d .
O6 O 0.6393(3) 0.8475(3) 0.5145(3) 0.0318(10) Uani 1 1 d .
O7 O 0.4019(4) 0.5392(3) 0.3605(3) 0.0368(12) Uani 1 1 d .
O8 O 0.3690(3) 0.4054(3) 0.4132(2) 0.0245(9) Uani 1 1 d .
O9 O 0.4636(3) 0.4016(3) 0.6910(3) 0.0321(10) Uani 1 1 d .
O10 O 0.4601(4) 0.5153(4) 0.7557(3) 0.0423(13) Uani 1 1 d .
O11 O 0.9746(3) 0.8534(3) 0.9891(3) 0.0337(10) Uani 1 1 d .
O12 O 1.0591(4) 0.7401(4) 1.0421(4) 0.0472(14) Uani 1 1 d .
O13 O 0.5595(3) 0.2341(3) 0.7466(3) 0.0340(11) Uani 1 1 d .
O14 O 0.5669(5) 0.3435(5) 0.6065(4) 0.0529(15) Uani 1 1 d .
O15 O 0.0000 0.0000 0.8888(7) 0.059(3) Uani 1 3 d S
O16 O 0.0000 0.0000 0.7218(13) 0.109(12) Uani 0.50 3 d SP
C1 C 0.7535(4) 0.7052(4) 0.7783(3) 0.0216(11) Uani 1 1 d .
C2 C 0.7533(4) 0.7823(4) 0.8114(4) 0.0259(13) Uani 1 1 d .
H2 H 0.7917 0.8129 0.8538 0.031 Uiso 1 1 calc R
C3 C 0.6939(4) 0.8141(4) 0.7796(4) 0.0257(12) Uani 1 1 d .
C4 C 0.6372(4) 0.7687(4) 0.7167(4) 0.0240(12) Uani 1 1 d .
H4 H 0.6002 0.7914 0.6948 0.029 Uiso 1 1 calc R
C5 C 0.6354(4) 0.6880(4) 0.6858(3) 0.0194(11) Uani 1 1 d .
C6 C 0.6935(4) 0.6579(4) 0.7170(3) 0.0201(11) Uani 1 1 d .
H6 H 0.6925 0.6046 0.6964 0.024 Uiso 1 1 calc R
C7 C 0.8242(4) 0.6792(4) 0.8093(3) 0.0198(11) Uani 1 1 d .
C8 C 0.6965(4) 0.9005(4) 0.8138(4) 0.0255(13) Uani 1 1 d .
C9 C 0.5716(4) 0.6387(4) 0.6178(3) 0.0190(11) Uani 1 1 d .
C10 C 0.5819(4) 0.6879(4) 0.5499(3) 0.0197(11) Uani 1 1 d .
C11 C 0.5237(4) 0.6423(4) 0.4848(3) 0.0224(11) Uani 1 1 d .
H11 H 0.5298 0.6768 0.4402 0.027 Uiso 1 1 calc R
C12 C 0.4578(4) 0.5460(4) 0.4877(3) 0.0225(12) Uani 1 1 d .
C13 C 0.4478(4) 0.4959(4) 0.5565(3) 0.0238(12) Uani 1 1 d .
H13 H 0.4053 0.4310 0.5584 0.029 Uiso 1 1 calc R
C14 C 0.5008(4) 0.5422(4) 0.6219(3) 0.0207(11) Uani 1 1 d .
C15 C 0.6607(4) 0.7865(4) 0.5379(3) 0.0238(12) Uani 1 1 d .
C16 C 0.4054(4) 0.4950(4) 0.4176(3) 0.0224(12) Uani 1 1 d .
C17 C 0.4754(4) 0.4855(4) 0.6956(3) 0.0245(12) Uani 1 1 d .

loop_
_atom_site_aniso_label
_atom_site_aniso_U_11
_atom_site_aniso_U_22
_atom_site_aniso_U_33
_atom_site_aniso_U_23
_atom_site_aniso_U_13
_atom_site_aniso_U_12
Co1 0.0184(4) 0.0187(4) 0.0169(4) 0.0015(3) 0.0015(3) 0.0080(3)
Co2 0.0160(4) 0.0198(4) 0.0195(4) 0.0006(3) 0.0021(3) 0.0064(3)
Co3 0.0245(4) 0.0245(4) 0.0286(7) 0.000 0.000 0.0123(2)
O1 0.027(2) 0.026(2) 0.035(2) -0.0061(19) -0.0065(18) 0.0176(18)
O2 0.038(3) 0.036(3) 0.035(2) -0.011(2) -0.015(2) 0.026(2)
O3 0.050(3) 0.027(2) 0.035(3) -0.0110(19) -0.009(2) 0.025(2)
O4 0.046(3) 0.032(2) 0.042(3) -0.014(2) -0.017(2) 0.031(2)
O5 0.026(2) 0.036(3) 0.068(4) 0.023(3) -0.004(2) 0.006(2)
O6 0.031(2) 0.017(2) 0.044(3) 0.0064(19) 0.004(2) 0.0095(18)
O7 0.054(3) 0.024(2) 0.017(2) -0.0004(17) -0.0118(19) 0.008(2)
O8 0.023(2) 0.024(2) 0.020(2) -0.0045(16) -0.0031(16) 0.0075(18)
O9 0.032(2) 0.024(2) 0.038(2) 0.0146(19) 0.0090(19) 0.012(2)
O10 0.052(3) 0.038(3) 0.025(3) 0.003(2) 0.004(2) 0.014(2)
O11 0.029(2) 0.024(2) 0.042(3) -0.0025(19) 0.0020(19) 0.0084(19)
O12 0.044(3) 0.039(3) 0.054(3) -0.004(2) -0.020(3) 0.018(2)
O13 0.021(2) 0.032(2) 0.049(3) 0.011(2) 0.007(2) 0.0137(19)
O14 0.051(3) 0.072(4) 0.053(3) -0.004(3) -0.011(3) 0.044(3)
O15 0.054(4) 0.054(4) 0.071(7) 0.000 0.000 0.0268(19)
O16 0.15(2) 0.15(2) 0.026(12) 0.000 0.000 0.075(10)
C1 0.021(3) 0.024(3) 0.024(3) 0.001(2) -0.001(2) 0.014(2)
C2 0.026(3) 0.027(3) 0.028(3) -0.014(2) -0.014(2) 0.016(3)
C3 0.030(3) 0.025(3) 0.033(3) -0.007(2) -0.007(3) 0.021(3)
C4 0.027(3) 0.022(3) 0.029(3) -0.002(2) -0.003(2) 0.016(2)
C5 0.023(3) 0.016(2) 0.017(3) 0.000(2) -0.001(2) 0.008(2)
C6 0.026(3) 0.014(2) 0.021(3) 0.002(2) 0.002(2) 0.010(2)
C7 0.022(3) 0.022(3) 0.017(2) 0.000(2) -0.001(2) 0.012(2)
C8 0.022(3) 0.022(3) 0.034(3) -0.012(2) -0.008(2) 0.012(2)
C9 0.025(3) 0.014(2) 0.017(2) -0.005(2) -0.004(2) 0.008(2)
C10 0.024(3) 0.015(2) 0.019(3) 0.000(2) -0.003(2) 0.008(2)
C11 0.027(3) 0.021(3) 0.018(3) 0.001(2) -0.004(2) 0.011(2)
C12 0.024(3) 0.017(3) 0.022(3) 0.000(2) 0.001(2) 0.007(2)
C13 0.030(3) 0.014(2) 0.020(3) -0.001(2) -0.003(2) 0.006(2)
C14 0.025(3) 0.015(2) 0.018(3) -0.001(2) -0.003(2) 0.006(2)
C15 0.026(3) 0.021(3) 0.021(3) -0.001(2) -0.007(2) 0.009(2)
C16 0.020(3) 0.021(3) 0.021(3) -0.001(2) 0.001(2) 0.007(2)
C17 0.023(3) 0.028(3) 0.019(3) 0.003(2) -0.002(2) 0.010(2)

loop_
_atom_type_symbol
_atom_type_description
_atom_type_scat_dispersion_real
_atom_type_scat_dispersion_imag
_atom_type_scat_source
C C 0.0033 0.0016 'International Tables Vol C Tables 4.2.6.8 and 6.1.1.4'
H H 0.0000 0.0000 'International Tables Vol C Tables 4.2.6.8 and 6.1.1.4'
O O 0.0106 0.0060 'International Tables Vol C Tables 4.2.6.8 and 6.1.1.4'
Co Co 0.3494 0.9721 'International Tables Vol C Tables 4.2.6.8 and 6.1.1.4'

loop_
_geom_angle_atom_site_label_1
_geom_angle_atom_site_label_2
_geom_angle_atom_site_label_3
_geom_angle
_geom_angle_site_symmetry_1
_geom_angle_site_symmetry_3
O4 Co1 O9 98.0(2) 2_765 3_665
O4 Co1 O1 104.4(2) 2_765 .
O9 Co1 O1 96.59(19) 3_665 .
O4 Co1 O8 99.1(2) 2_765 5_665
O9 Co1 O8 145.56(18) 3_665 5_665
O1 Co1 O8 107.70(17) . 5_665
O4 Co1 O7 155.6(2) 2_765 5_665
O9 Co1 O7 95.75(18) 3_665 5_665
O1 Co1 O7 93.8(2) . 5_665
O8 Co1 O7 59.39(16) 5_665 5_665
O6 Co2 O3 176.3(2) 4 2_765
O6 Co2 O2 88.8(2) 4 .
O3 Co2 O2 90.7(2) 2_765 .
O6 Co2 O12 93.1(2) 4 .
O3 Co2 O12 87.8(2) 2_765 .
O2 Co2 O12 172.5(2) . .
O6 Co2 O11 94.63(19) 4 .
O3 Co2 O11 88.97(19) 2_765 .
O2 Co2 O11 85.14(19) . .
O12 Co2 O11 87.5(2) . .
O6 Co2 O8 87.24(18) 4 5_665
O3 Co2 O8 89.20(18) 2_765 5_665
O2 Co2 O8 97.52(17) . 5_665
O12 Co2 O8 89.8(2) . 5_665
O11 Co2 O8 176.79(18) . 5_665
O13 Co3 O13 89.0(2) 2_655 .
O13 Co3 O13 89.0(2) 2_655 3_665
O13 Co3 O13 89.0(2) . 3_665
O13 Co3 O14 90.9(2) 2_655 2_655
O13 Co3 O14 89.7(2) . 2_655
O13 Co3 O14 178.7(2) 3_665 2_655
O13 Co3 O14 89.7(2) 2_655 3_665
O13 Co3 O14 178.7(2) . 3_665
O13 Co3 O14 90.9(2) 3_665 3_665
O14 Co3 O14 90.4(3) 2_655 3_665
O13 Co3 O14 178.7(2) 2_655 .
O13 Co3 O14 90.9(2) . .
O13 Co3 O14 89.7(2) 3_665 .
O14 Co3 O14 90.4(3) 2_655 .
O14 Co3 O14 90.4(3) 3_665 .
C7 O1 Co1 119.7(4) . .
C7 O2 Co2 142.2(4) . .
C8 O3 Co2 133.3(4) . 3_675
C8 O4 Co1 130.2(4) . 3_675
C15 O6 Co2 125.7(4) . 4_554
C16 O7 Co1 87.0(3) . 5_564
C16 O8 Co1 93.7(4) . 5_564
C16 O8 Co2 139.3(4) . 5_564
Co1 O8 Co2 101.21(17) 5_564 5_564
C17 O9 Co1 101.5(4) . 2_655
C2 C1 C6 120.1(5) . .
C2 C1 C7 117.2(5) . .
C6 C1 C7 122.6(5) . .
C1 C2 C3 118.9(5) . .
C1 C2 H2 120.5 . .
C3 C2 H2 120.5 . .
C4 C3 C2 120.5(5) . .
C4 C3 C8 120.5(5) . .
C2 C3 C8 118.9(5) . .
C3 C4 C5 119.7(5) . .
C3 C4 H4 120.2 . .
C5 C4 H4 120.2 . .
C6 C5 C4 119.3(5) . .
C6 C5 C9 122.1(5) . .
C4 C5 C9 118.6(5) . .
C5 C6 C1 121.4(5) . .
C5 C6 H6 119.3 . .
C1 C6 H6 119.3 . .
O2 C7 O1 124.0(5) . .
O2 C7 C1 118.0(5) . .
O1 C7 C1 117.9(5) . .
O3 C8 O4 126.0(5) . .
O3 C8 C3 117.2(6) . .
O4 C8 C3 116.8(5) . .
C10 C9 C14 118.8(5) . .
C10 C9 C5 120.2(5) . .
C14 C9 C5 121.1(5) . .
C9 C10 C11 120.9(5) . .
C9 C10 C15 122.2(5) . .
C11 C10 C15 116.4(5) . .
C12 C11 C10 120.0(5) . .
C12 C11 H11 120.0 . .
C10 C11 H11 120.0 . .
C11 C12 C13 119.0(5) . .
C11 C12 C16 120.6(5) . .
C13 C12 C16 120.1(5) . .
C14 C13 C12 120.8(5) . .
C14 C13 H13 119.6 . .
C12 C13 H13 119.6 . .
C13 C14 C9 120.2(5) . .
C13 C14 C17 116.7(5) . .
C9 C14 C17 123.1(5) . .
O5 C15 O6 125.1(6) . .
O5 C15 C10 117.3(5) . .
O6 C15 C10 117.5(5) . .
O7 C16 O8 119.2(5) . .
O7 C16 C12 120.6(5) . .
O8 C16 C12 120.1(5) . .
O10 C17 O9 121.5(6) . .
O10 C17 C14 121.5(6) . .
O9 C17 C14 116.8(5) . .

loop_
_geom_bond_atom_site_label_1
_geom_bond_atom_site_label_2
_geom_bond_distance
_geom_bond_site_symmetry_2
Co1 O4 1.991(4) 2_765
Co1 O9 2.012(5) 3_665
Co1 O1 2.021(4) .
Co1 O8 2.098(4) 5_665
Co1 O7 2.263(5) 5_665
Co2 O6 2.036(4) 4
Co2 O3 2.036(4) 2_765
Co2 O2 2.098(4) .
Co2 O12 2.125(5) .
Co2 O11 2.133(5) .
Co2 O8 2.196(4) 5_665
Co3 O13 2.081(5) 2_655
Co3 O13 2.081(5) .
Co3 O13 2.081(5) 3_665
Co3 O14 2.089(6) 2_655
Co3 O14 2.089(6) 3_665
Co3 O14 2.089(6) .
O1 C7 1.260(7) .
O2 C7 1.244(8) .
O3 C8 1.248(8) .
O3 Co2 2.036(4) 3_675
O4 C8 1.251(8) .
O4 Co1 1.991(4) 3_675
O5 C15 1.275(8) .
O6 C15 1.270(8) .
O6 Co2 2.036(4) 4_554
O7 C16 1.239(8) .
O7 Co1 2.263(5) 5_564
O8 C16 1.271(7) .
O8 Co1 2.098(4) 5_564
O8 Co2 2.196(4) 5_564
O9 C17 1.281(8) .
O9 Co1 2.012(5) 2_655
O10 C17 1.224(8) .
C1 C2 1.379(8) .
C1 C6 1.384(8) .
C1 C7 1.510(8) .
C2 C3 1.415(8) .
C2 H2 0.9300 .
C3 C4 1.377(9) .
C3 C8 1.507(8) .
C4 C5 1.406(8) .
C4 H4 0.9300 .
C5 C6 1.372(8) .
C5 C9 1.507(8) .
C6 H6 0.9300 .
C9 C10 1.383(8) .
C9 C14 1.410(8) .
C10 C11 1.417(8) .
C10 C15 1.486(8) .
C11 C12 1.387(8) .
C11 H11 0.9300 .
C12 C13 1.404(8) .
C12 C16 1.476(8) .
C13 C14 1.391(8) .
C13 H13 0.9300 .
C14 C17 1.504(8) .

loop_
_geom_torsion_atom_site_label_1
_geom_torsion_atom_site_label_2
_geom_torsion_atom_site_label_3
_geom_torsion_atom_site_label_4
_geom_torsion
_geom_torsion_site_symmetry_1
O4 Co1 O1 C7 -51.1(5) 2_765
O9 Co1 O1 C7 -151.1(4) 3_665
O8 Co1 O1 C7 53.6(5) 5_665
O7 Co1 O1 C7 112.6(4) 5_665
O6 Co2 O2 C7 -79.4(7) 4
O3 Co2 O2 C7 97.0(7) 2_765
O12 Co2 O2 C7 175.8(16) .
O11 Co2 O2 C7 -174.1(8) .
O8 Co2 O2 C7 7.7(8) 5_665
C6 C1 C2 C3 -2.5(9) .
C7 C1 C2 C3 174.6(6) .
C1 C2 C3 C4 0.0(10) .
C1 C2 C3 C8 -177.7(6) .
C2 C3 C4 C5 2.6(9) .
C8 C3 C4 C5 -179.8(6) .
C3 C4 C5 C6 -2.7(9) .
C3 C4 C5 C9 179.0(6) .
C4 C5 C6 C1 0.2(9) .
C9 C5 C6 C1 178.5(5) .
C2 C1 C6 C5 2.4(9) .
C7 C1 C6 C5 -174.5(5) .
Co2 O2 C7 O1 -19.6(11) .
Co2 O2 C7 C1 162.7(5) .
Co1 O1 C7 O2 -15.3(8) .
Co1 O1 C7 C1 162.4(4) .
C2 C1 C7 O2 1.7(8) .
C6 C1 C7 O2 178.7(6) .
C2 C1 C7 O1 -176.1(6) .
C6 C1 C7 O1 0.9(8) .
Co2 O3 C8 O4 -15.2(11) 3_675
Co2 O3 C8 C3 166.5(4) 3_675
Co1 O4 C8 O3 -4.6(10) 3_675
Co1 O4 C8 C3 173.7(4) 3_675
C4 C3 C8 O3 155.7(6) .
C2 C3 C8 O3 -26.7(9) .
C4 C3 C8 O4 -22.8(9) .
C2 C3 C8 O4 154.9(6) .
C6 C5 C9 C10 -120.0(6) .
C4 C5 C9 C10 58.2(8) .
C6 C5 C9 C14 59.8(8) .
C4 C5 C9 C14 -122.0(6) .
C14 C9 C10 C11 -1.0(9) .
C5 C9 C10 C11 178.7(5) .
C14 C9 C10 C15 -173.5(6) .
C5 C9 C10 C15 6.2(9) .
C9 C10 C11 C12 -2.5(9) .
C15 C10 C11 C12 170.4(6) .
C10 C11 C12 C13 2.0(9) .
C10 C11 C12 C16 -172.2(6) .
C11 C12 C13 C14 2.0(9) .
C16 C12 C13 C14 176.3(6) .
C12 C13 C14 C9 -5.7(9) .
C12 C13 C14 C17 171.8(6) .
C10 C9 C14 C13 5.1(9) .
C5 C9 C14 C13 -174.6(6) .
C10 C9 C14 C17 -172.2(6) .
C5 C9 C14 C17 8.1(9) .
Co2 O6 C15 O5 24.6(9) 4_554
Co2 O6 C15 C10 -151.9(4) 4_554
C9 C10 C15 O5 54.0(8) .
C11 C10 C15 O5 -118.8(7) .
C9 C10 C15 O6 -129.2(6) .
C11 C10 C15 O6 58.0(8) .
Co1 O7 C16 O8 -8.5(6) 5_564
Co1 O7 C16 C12 166.6(5) 5_564
Co1 O8 C16 O7 9.2(6) 5_564
Co2 O8 C16 O7 -102.7(7) 5_564
Co1 O8 C16 C12 -165.9(5) 5_564
Co2 O8 C16 C12 82.1(7) 5_564
C11 C12 C16 O7 -17.1(9) .
C13 C12 C16 O7 168.7(6) .
C11 C12 C16 O8 158.0(6) .
C13 C12 C16 O8 -16.2(9) .
Co1 O9 C17 O10 7.8(7) 2_655
Co1 O9 C17 C14 -167.0(4) 2_655
C13 C14 C17 O10 -128.5(7) .
C9 C14 C17 O10 48.9(9) .
C13 C14 C17 O9 46.3(8) .
C9 C14 C17 O9 -136.4(6) .
